data_4023845
loop_
_publ_author_name
'Myra Beaudoin Bertrand'
'Joshua D. Neukom'
'John P. Wolfe'

_publ_section_title
;
 Mild Conditions for Pd-Catalyzed Carboamination of N-Protected
 Hex-4-enylamines and 1-, 3-, and 4-Substituted Pent-4-enylamines.
 Scope, Limitations, and Mechanism of Pyrrolidine Formation
;
_journal_name_full 'Journal of Organic Chemistry'
_journal_page_first 8851
_journal_page_last 8860
_journal_paper_doi 10.1021/jo801631v
_journal_volume 73
_journal_year 2008
_chemical_formula_moiety 'C17 H17 N O'
_chemical_formula_sum 'C17 H17 N O'
_chemical_formula_weight 251.32
_chemical_name_systematic
;
 ?
;
_space_group_IT_number 14
_symmetry_cell_setting monoclinic
_symmetry_space_group_name_Hall '-P 2yn'
_symmetry_space_group_name_H-M 'P 1 21/n 1'
_atom_sites_solution_hydrogens geom
_atom_sites_solution_primary direct
_atom_sites_solution_secondary difmap
_audit_creation_method SHELXL-97
_cell_angle_alpha 90.00
_cell_angle_beta 95.6260(10)
_cell_angle_gamma 90.00
_cell_formula_units_Z 4
_cell_length_a 9.9786(7)
_cell_length_b 9.4279(6)
_cell_length_c 13.7572(9)
_cell_measurement_reflns_used 9975
_cell_measurement_temperature 85(2)
_cell_measurement_theta_max 23.33
_cell_measurement_theta_min 2.41
_cell_volume 1288.01(15)
_computing_cell_refinement 'Bruker SAINT'
_computing_data_collection 'Bruker SMART-APEX'
_computing_data_reduction 'Bruker SAINT'
_computing_molecular_graphics 'Bruker SHELXTL'
_computing_publication_material 'Bruker SHELXTL'
_computing_structure_refinement 'Bruker SHELXTL'
_computing_structure_solution 'Bruker SHELXTL'
_diffrn_ambient_temperature 85(2)
_diffrn_measured_fraction_theta_full 0.998
_diffrn_measured_fraction_theta_max 0.998
_diffrn_measurement_device_type 'CCD area detector'
_diffrn_measurement_method 'phi and omega scans'
_diffrn_radiation_monochromator graphite
_diffrn_radiation_source 'fine-focus sealed tube'
_diffrn_radiation_type MoK\a
_diffrn_radiation_wavelength 0.71073
_diffrn_reflns_av_R_equivalents 0.0345
_diffrn_reflns_av_sigmaI/netI 0.0159
_diffrn_reflns_limit_h_max 13
_diffrn_reflns_limit_h_min -13
_diffrn_reflns_limit_k_max 12
_diffrn_reflns_limit_k_min -12
_diffrn_reflns_limit_l_max 18
_diffrn_reflns_limit_l_min -18
_diffrn_reflns_number 31655
_diffrn_reflns_theta_full 28.36
_diffrn_reflns_theta_max 28.36
_diffrn_reflns_theta_min 2.41
_exptl_absorpt_coefficient_mu 0.080
_exptl_absorpt_correction_T_max 0.9889
_exptl_absorpt_correction_T_min 0.9671
_exptl_absorpt_correction_type multi-scan
_exptl_absorpt_process_details
;
  Blessing, R. Acta Cryst. (1995) A51 33-38.
  Sheldrick, G.  SADABS (Version 2007/4) Bruker AXS area
  detector absorption and other corrections, University of
  Gottingen, Germany 2007.
;
_exptl_crystal_colour colorless
_exptl_crystal_density_diffrn 1.296
_exptl_crystal_density_method 'not measured'
_exptl_crystal_description block
_exptl_crystal_F_000 536
_exptl_crystal_size_max 0.42
_exptl_crystal_size_mid 0.28
_exptl_crystal_size_min 0.14
_refine_diff_density_max 0.453
_refine_diff_density_min -0.237
_refine_diff_density_rms 0.051
_refine_ls_extinction_method none
_refine_ls_goodness_of_fit_ref 1.039
_refine_ls_hydrogen_treatment constr
_refine_ls_matrix_type full
_refine_ls_number_parameters 173
_refine_ls_number_reflns 3220
_refine_ls_number_restraints 0
_refine_ls_restrained_S_all 1.039
_refine_ls_R_factor_all 0.0432
_refine_ls_R_factor_gt 0.0403
_refine_ls_shift/su_max 0.001
_refine_ls_shift/su_mean 0.000
_refine_ls_structure_factor_coef Fsqd
_refine_ls_weighting_details 'calc w=1/[\s^2^(Fo^2^)+(0.0656P)^2^+0.3801P] where P=(Fo^2^+2Fc^2^)/3'
_refine_ls_weighting_scheme calc
_refine_ls_wR_factor_gt 0.1084
_refine_ls_wR_factor_ref 0.1116
_reflns_number_gt 2974
_reflns_number_total 3220
_reflns_threshold_expression >2sigma(I)
_cod_data_source_file jo801631v_si_003.cif
_cod_data_source_block mbb203
_cod_depositor_comments
;
The following automatic conversions were performed:
'_symmetry_cell_setting' value 'Monoclinic' changed to 'monoclinic'
according to '/home/saulius/struct/CIF-dictionaries/cif_core.dic'
dictionary named 'cif_core.dic' version 2.4.1 from 2010-06-29.

Automatic conversion script
Id: cif_fix_enum 1527 2010-12-29 10:47:43Z saulius 
;
_cod_original_sg_symbol_H-M 'P 21/n'
_cod_database_code 4023845

loop_
_symmetry_equiv_pos_as_xyz
'x, y, z'
'-x+1/2, y+1/2, -z+1/2'
'-x, -y, -z'
'x-1/2, -y-1/2, z-1/2'

loop_
_atom_site_label
_atom_site_type_symbol
_atom_site_fract_x
_atom_site_fract_y
_atom_site_fract_z
_atom_site_U_iso_or_equiv
_atom_site_adp_type
_atom_site_occupancy
_atom_site_symmetry_multiplicity
_atom_site_calc_flag
_atom_site_refinement_flags
_atom_site_disorder_assembly
_atom_site_disorder_group
N1 N 0.72084(8) 0.87067(8) 0.50861(6) 0.01784(18) Uani 1 1 d . . .
O1 O 0.68905(7) 1.10306(7) 0.47624(5) 0.02163(17) Uani 1 1 d . . .
C1 C 0.75065(9) 1.00804(10) 0.52371(6) 0.01639(18) Uani 1 1 d . . .
C2 C 0.61184(10) 0.82455(11) 0.43656(8) 0.0233(2) Uani 1 1 d . . .
H2A H 0.6320 0.8473 0.3693 0.028 Uiso 1 1 calc R . .
H2B H 0.5251 0.8688 0.4488 0.028 Uiso 1 1 calc R . .
C3 C 0.60947(11) 0.66456(11) 0.45338(8) 0.0264(2) Uani 1 1 d . . .
H3A H 0.5771 0.6135 0.3927 0.032 Uiso 1 1 calc R . .
H3B H 0.5514 0.6398 0.5052 0.032 Uiso 1 1 calc R . .
C4 C 0.75709(11) 0.62986(10) 0.48494(8) 0.0231(2) Uani 1 1 d . . .
H4A H 0.8109 0.6277 0.4282 0.028 Uiso 1 1 calc R . .
H4B H 0.7660 0.5376 0.5193 0.028 Uiso 1 1 calc R . .
C5 C 0.80023(9) 0.75272(10) 0.55389(7) 0.01788(19) Uani 1 1 d . . .
H5A H 0.7719 0.7331 0.6203 0.021 Uiso 1 1 calc R . .
C6 C 0.94818(9) 0.79366(10) 0.56209(7) 0.0190(2) Uani 1 1 d . . .
H6A H 0.9733 0.8102 0.4944 0.023 Uiso 1 1 calc R . .
C7 C 0.96385(9) 0.93397(10) 0.61673(7) 0.01780(19) Uani 1 1 d . . .
C8 C 1.07846(10) 0.96391(12) 0.68234(7) 0.0233(2) Uani 1 1 d . . .
H8A H 1.1491 0.8963 0.6915 0.028 Uiso 1 1 calc R . .
C9 C 1.08878(10) 1.08907(12) 0.73271(7) 0.0249(2) Uani 1 1 d . . .
H9A H 1.1671 1.1071 0.7760 0.030 Uiso 1 1 calc R . .
C10 C 0.98571(10) 1.19219(11) 0.72193(7) 0.0212(2) Uani 1 1 d . . .
C11 C 0.99442(11) 1.31993(12) 0.77729(7) 0.0264(2) Uani 1 1 d . . .
H11A H 1.0712 1.3370 0.8223 0.032 Uiso 1 1 calc R . .
C12 C 0.89378(11) 1.41810(12) 0.76646(8) 0.0267(2) Uani 1 1 d . . .
H12A H 0.9009 1.5033 0.8035 0.032 Uiso 1 1 calc R . .
C13 C 0.77931(11) 1.39326(11) 0.70045(7) 0.0238(2) Uani 1 1 d . . .
H13A H 0.7090 1.4615 0.6939 0.029 Uiso 1 1 calc R . .
C14 C 0.76798(10) 1.27147(10) 0.64537(7) 0.0197(2) Uani 1 1 d . . .
H14A H 0.6902 1.2570 0.6008 0.024 Uiso 1 1 calc R . .
C15 C 0.87091(9) 1.16681(10) 0.65408(6) 0.0174(2) Uani 1 1 d . . .
C16 C 0.86406(9) 1.03587(10) 0.60088(6) 0.01598(19) Uani 1 1 d . . .
C17 C 1.03802(11) 0.67524(11) 0.60713(9) 0.0283(2) Uani 1 1 d . . .
H17A H 1.0246 0.6654 0.6764 0.042 Uiso 1 1 calc R . .
H17B H 1.1325 0.6983 0.6007 0.042 Uiso 1 1 calc R . .
H17C H 1.0147 0.5859 0.5732 0.042 Uiso 1 1 calc R . .

loop_
_atom_site_aniso_label
_atom_site_aniso_U_11
_atom_site_aniso_U_22
_atom_site_aniso_U_33
_atom_site_aniso_U_23
_atom_site_aniso_U_13
_atom_site_aniso_U_12
N1 0.0170(4) 0.0182(4) 0.0179(4) -0.0027(3) -0.0005(3) 0.0006(3)
O1 0.0239(4) 0.0204(3) 0.0196(3) -0.0014(3) -0.0026(3) 0.0050(3)
C1 0.0159(4) 0.0189(4) 0.0147(4) -0.0019(3) 0.0026(3) 0.0013(3)
C2 0.0204(5) 0.0231(5) 0.0254(5) -0.0078(4) -0.0030(4) 0.0002(4)
C3 0.0273(5) 0.0228(5) 0.0289(5) -0.0092(4) 0.0020(4) -0.0043(4)
C4 0.0292(5) 0.0174(4) 0.0232(5) -0.0039(4) 0.0046(4) 0.0001(4)
C5 0.0198(4) 0.0163(4) 0.0180(4) -0.0001(3) 0.0040(3) 0.0010(3)
C6 0.0181(4) 0.0194(4) 0.0202(4) 0.0019(3) 0.0042(3) 0.0027(3)
C7 0.0163(4) 0.0211(4) 0.0164(4) 0.0027(3) 0.0036(3) -0.0010(3)
C8 0.0164(4) 0.0309(5) 0.0223(5) 0.0043(4) 0.0009(4) 0.0003(4)
C9 0.0184(4) 0.0356(6) 0.0200(5) 0.0015(4) -0.0019(4) -0.0074(4)
C10 0.0210(5) 0.0273(5) 0.0157(4) -0.0008(4) 0.0038(3) -0.0089(4)
C11 0.0281(5) 0.0338(6) 0.0177(4) -0.0053(4) 0.0050(4) -0.0155(4)
C12 0.0352(6) 0.0254(5) 0.0213(5) -0.0077(4) 0.0118(4) -0.0131(4)
C13 0.0315(5) 0.0197(5) 0.0218(5) -0.0026(4) 0.0106(4) -0.0043(4)
C14 0.0233(5) 0.0188(4) 0.0175(4) -0.0014(3) 0.0047(3) -0.0034(3)
C15 0.0194(4) 0.0197(4) 0.0135(4) -0.0005(3) 0.0043(3) -0.0049(3)
C16 0.0161(4) 0.0183(4) 0.0137(4) 0.0006(3) 0.0028(3) -0.0022(3)
C17 0.0248(5) 0.0241(5) 0.0356(6) 0.0044(4) 0.0012(4) 0.0070(4)

loop_
_atom_type_symbol
_atom_type_description
_atom_type_scat_dispersion_real
_atom_type_scat_dispersion_imag
_atom_type_scat_source
C C 0.0033 0.0016 'International Tables Vol C Tables 4.2.6.8 and 6.1.1.4'
H H 0.0000 0.0000 'International Tables Vol C Tables 4.2.6.8 and 6.1.1.4'
N N 0.0061 0.0033 'International Tables Vol C Tables 4.2.6.8 and 6.1.1.4'
O O 0.0106 0.0060 'International Tables Vol C Tables 4.2.6.8 and 6.1.1.4'

loop_
_geom_angle_atom_site_label_1
_geom_angle_atom_site_label_2
_geom_angle_atom_site_label_3
_geom_angle
_geom_angle_site_symmetry_1
_geom_angle_site_symmetry_3
_geom_angle_publ_flag
C1 N1 C2 122.05(8) . . ?
C1 N1 C5 124.32(8) . . ?
C2 N1 C5 113.36(8) . . ?
O1 C1 N1 121.81(8) . . ?
O1 C1 C16 123.35(8) . . ?
N1 C1 C16 114.83(8) . . ?
N1 C2 C3 102.26(8) . . ?
C2 C3 C4 103.04(8) . . ?
C3 C4 C5 102.61(8) . . ?
N1 C5 C6 108.60(7) . . ?
N1 C5 C4 101.71(7) . . ?
C6 C5 C4 116.75(8) . . ?
C5 C6 C7 108.03(7) . . ?
C5 C6 C17 111.86(8) . . ?
C7 C6 C17 114.07(8) . . ?
C16 C7 C8 119.07(9) . . ?
C16 C7 C6 119.17(8) . . ?
C8 C7 C6 121.75(9) . . ?
C9 C8 C7 120.79(9) . . ?
C8 C9 C10 121.53(9) . . ?
C9 C10 C11 121.38(9) . . ?
C9 C10 C15 118.91(9) . . ?
C11 C10 C15 119.71(10) . . ?
C12 C11 C10 120.70(10) . . ?
C11 C12 C13 120.01(9) . . ?
C14 C13 C12 120.83(10) . . ?
C13 C14 C15 120.94(9) . . ?
C14 C15 C10 117.81(9) . . ?
C14 C15 C16 123.86(8) . . ?
C10 C15 C16 118.30(9) . . ?
C7 C16 C15 121.28(8) . . ?
C7 C16 C1 118.15(8) . . ?
C15 C16 C1 120.53(8) . . ?

loop_
_geom_bond_atom_site_label_1
_geom_bond_atom_site_label_2
_geom_bond_distance
_geom_bond_site_symmetry_2
_geom_bond_publ_flag
N1 C1 1.3404(12) . ?
N1 C2 1.4640(12) . ?
N1 C5 1.4681(12) . ?
O1 C1 1.2362(11) . ?
C1 C16 1.4970(12) . ?
C2 C3 1.5266(15) . ?
C3 C4 1.5297(15) . ?
C4 C5 1.5319(13) . ?
C5 C6 1.5194(13) . ?
C6 C7 1.5219(13) . ?
C6 C17 1.5249(13) . ?
C7 C16 1.3855(13) . ?
C7 C8 1.4141(13) . ?
C8 C9 1.3672(15) . ?
C9 C10 1.4125(15) . ?
C10 C11 1.4230(14) . ?
C10 C15 1.4253(13) . ?
C11 C12 1.3631(17) . ?
C12 C13 1.4075(16) . ?
C13 C14 1.3742(13) . ?
C14 C15 1.4208(14) . ?
C15 C16 1.4333(12) . ?
